data_7708627
loop_
_publ_author_name
'Erb, William'
'Roisnel, Thierry'

_publ_section_title
;
 The chemistry of ferrocenesulfonyl fluoride revealed
;
_journal_name_full 'Dalton Transactions'
_journal_paper_doi 10.1039/D1DT03492H
_journal_year 2021
_chemical_absolute_configuration ad
_chemical_compound_source 'synthesis as described'
_chemical_formula_moiety 'C15 H12 F Fe N O2 S'
_chemical_formula_sum 'C15 H12 F Fe N O2 S'
_chemical_formula_weight 345.17
_space_group_crystal_system monoclinic
_space_group_IT_number 9
_space_group_name_Hall 'C -2yc'
_space_group_name_H-M_alt 'C 1 c 1'
_atom_sites_solution_hydrogens geom
_atom_sites_solution_primary dual
_atom_sites_solution_secondary difmap
_audit_update_record
;
2021-10-12 deposited with the CCDC.	2021-10-28 downloaded from the CCDC.
;
_cell_angle_alpha 90
_cell_angle_beta 91.681(3)
_cell_angle_gamma 90
_cell_formula_units_Z 8
_cell_length_a 10.5249(9)
_cell_length_b 11.3803(6)
_cell_length_c 22.8382(14)
_cell_measurement_reflns_used 9918
_cell_measurement_temperature 150(2)
_cell_measurement_theta_max 27.5122
_cell_measurement_theta_min 2.6395
_cell_measurement_wavelength 0.710730
_cell_volume 2734.3(3)
_computing_cell_refinement 'APEX3 (Bruker, 2015)'
_computing_data_collection 'Bruker APEX3 (Bruker, 2015)'
_computing_data_reduction 'SAINT (Bruker, 2014)'
_computing_molecular_graphics
;
   'SXGRAPH (L. Farrugia, 1999), Mercury (CSD, 2020)'
;
_computing_publication_material 'CRYSCALC (T. Roisnel, local program, 2021)'
_computing_structure_refinement 'SHELXL-2018_3 (Sheldrick, 2018)'
_computing_structure_solution 'SHELXT (Sheldrick, 2015)'
_diffrn_ambient_temperature 150(2)
_diffrn_detector '(CMOS) PHOTON 100'
_diffrn_measured_fraction_theta_full 1.000
_diffrn_measured_fraction_theta_max 0.999
_diffrn_measurement_device_type 'D8 VENTURE Bruker AXS'
_diffrn_measurement_method 'rotation images'
_diffrn_orient_matrix_UB_11 0.0792562
_diffrn_orient_matrix_UB_12 -0.0389936
_diffrn_orient_matrix_UB_13 0.0156306
_diffrn_orient_matrix_UB_21 0.0437864
_diffrn_orient_matrix_UB_22 0.0193022
_diffrn_orient_matrix_UB_23 -0.0370838
_diffrn_orient_matrix_UB_31 0.0293878
_diffrn_orient_matrix_UB_32 0.0764030
_diffrn_orient_matrix_UB_33 0.0173461
_diffrn_radiation_monochromator 'multilayer monochromator'
_diffrn_radiation_probe x-ray
_diffrn_radiation_source 'Incoatec microfocus sealed tube'
_diffrn_radiation_type MoK\a
_diffrn_radiation_wavelength 0.71073
_diffrn_reflns_av_R_equivalents 0.0471
_diffrn_reflns_av_unetI/netI 0.0610
_diffrn_reflns_limit_h_max 13
_diffrn_reflns_limit_h_min -13
_diffrn_reflns_limit_k_max 13
_diffrn_reflns_limit_k_min -14
_diffrn_reflns_limit_l_max 29
_diffrn_reflns_limit_l_min -29
_diffrn_reflns_number 14918
_diffrn_reflns_theta_full 25.242
_diffrn_reflns_theta_max 27.506
_diffrn_reflns_theta_min 2.637
_diffrn_source_current 1.00
_diffrn_source_power 50.0
_diffrn_source_voltage 50.00
_exptl_absorpt_coefficient_mu 1.269
_exptl_absorpt_correction_T_max 0.881
_exptl_absorpt_correction_T_min 0.609
_exptl_absorpt_correction_type multi-scan
_exptl_absorpt_process_details
;
  [Sheldrick, G.M. (2014). SADABS Bruker AXS Inc., Madison, Wisconsin, USA]
;
_exptl_crystal_colour orange
_exptl_crystal_density_diffrn 1.677
_exptl_crystal_description plate
_exptl_crystal_F_000 1408
_exptl_crystal_size_max 0.420
_exptl_crystal_size_mid 0.360
_exptl_crystal_size_min 0.100
_refine_diff_density_max 0.758
_refine_diff_density_min -0.541
_refine_diff_density_rms 0.092
_refine_ls_abs_structure_details
;
Refined as an inversion twin.
;
_refine_ls_abs_structure_Flack 0.09(3)
_refine_ls_extinction_method none
_refine_ls_goodness_of_fit_ref 1.048
_refine_ls_hydrogen_treatment constr
_refine_ls_matrix_type full
_refine_ls_number_parameters 321
_refine_ls_number_reflns 6210
_refine_ls_number_restraints 2
_refine_ls_restrained_S_all 1.047
_refine_ls_R_factor_all 0.0621
_refine_ls_R_factor_gt 0.0536
_refine_ls_shift/su_max 0.007
_refine_ls_shift/su_mean 0.001
_refine_ls_structure_factor_coef Fsqd
_refine_ls_weighting_details 'w=1/[\s^2^(Fo^2^)+(0.0616P)^2^+12.3874P] where P=(Fo^2^+2Fc^2^)/3'
_refine_ls_weighting_scheme calc
_refine_ls_wR_factor_gt 0.1323
_refine_ls_wR_factor_ref 0.1390
_reflns_Friedel_coverage 0.986
_reflns_Friedel_fraction_full 0.992
_reflns_Friedel_fraction_max 0.987
_reflns_number_gt 5568
_reflns_number_total 6210
_reflns_threshold_expression >2sigma(I)
_cod_data_source_file d1dt03492h2.cif
_cod_data_source_block WE13281
_cod_original_sg_symbol_H-M 'C c'
_cod_database_code 7708627

loop_
_space_group_symop_operation_xyz
'x, y, z'
'x, -y, z+1/2'
'x+1/2, y+1/2, z'
'x+1/2, -y+1/2, z+1/2'

loop_
_atom_site_label
_atom_site_type_symbol
_atom_site_fract_x
_atom_site_fract_y
_atom_site_fract_z
_atom_site_U_iso_or_equiv
_atom_site_adp_type
_atom_site_occupancy
_atom_site_site_symmetry_order
_atom_site_calc_flag
_atom_site_refinement_flags_posn
_atom_site_refinement_flags_adp
_atom_site_refinement_flags_occupancy
_atom_site_disorder_assembly
_atom_site_disorder_group
Fe1 Fe 0.64318(8) 0.23956(9) 0.62908(5) 0.0230(2) Uani 1 1 d . . . . .
C1A C 0.5875(9) 0.2254(7) 0.7161(4) 0.0297(11) Uani 0.622(9) 1 d G . P A 1
H1A H 0.580913 0.287083 0.743903 0.036 Uiso 0.622(9) 1 calc R U P A 1
C2A C 0.6967(7) 0.1553(8) 0.7070(4) 0.0297(11) Uani 0.622(9) 1 d G . P A 1
H2A H 0.776168 0.161928 0.727602 0.036 Uiso 0.622(9) 1 calc R U P A 1
C3A C 0.6665(8) 0.0737(7) 0.6617(4) 0.0297(11) Uani 0.622(9) 1 d G . P A 1
H3A H 0.722116 0.016074 0.646647 0.036 Uiso 0.622(9) 1 calc R U P A 1
C4A C 0.5385(9) 0.0933(8) 0.6428(4) 0.0297(11) Uani 0.622(9) 1 d G . P A 1
H4A H 0.493455 0.051087 0.612916 0.036 Uiso 0.622(9) 1 calc R U P A 1
C5A C 0.4896(7) 0.1870(8) 0.6765(5) 0.0297(11) Uani 0.622(9) 1 d G . P A 1
H5A H 0.406187 0.218580 0.673023 0.036 Uiso 0.622(9) 1 calc R U P A 1
C1B C 0.6151(15) 0.1902(13) 0.7121(6) 0.0297(11) Uani 0.378(9) 1 d G . P A 2
H1B H 0.645454 0.232582 0.745507 0.036 Uiso 0.378(9) 1 calc R U P A 2
C2B C 0.6824(12) 0.1017(14) 0.6820(7) 0.0297(11) Uani 0.378(9) 1 d G . P A 2
H2B H 0.765729 0.074523 0.691770 0.036 Uiso 0.378(9) 1 calc R U P A 2
C3B C 0.6034(15) 0.0611(12) 0.6348(6) 0.0297(11) Uani 0.378(9) 1 d G . P A 2
H3B H 0.624545 0.001870 0.607413 0.036 Uiso 0.378(9) 1 calc R U P A 2
C4B C 0.4872(13) 0.1244(13) 0.6357(6) 0.0297(11) Uani 0.378(9) 1 d G . P A 2
H4B H 0.417013 0.115027 0.609015 0.036 Uiso 0.378(9) 1 calc R U P A 2
C5B C 0.4945(14) 0.2042(13) 0.6835(7) 0.0297(11) Uani 0.378(9) 1 d G . P A 2
H5B H 0.429936 0.257615 0.694362 0.036 Uiso 0.378(9) 1 calc R U P A 2
C6 C 0.6685(7) 0.4143(7) 0.6100(3) 0.0237(15) Uani 1 1 d . . . . .
C7 C 0.7896(7) 0.3566(7) 0.6139(4) 0.0305(17) Uani 1 1 d . . . . .
H7 H 0.858055 0.377241 0.639948 0.037 Uiso 1 1 calc R U . . .
C8 C 0.7904(8) 0.2634(8) 0.5726(4) 0.0325(18) Uani 1 1 d . . . . .
H8 H 0.859922 0.212131 0.566345 0.039 Uiso 1 1 calc R U . . .
C9 C 0.6720(8) 0.2589(8) 0.5421(4) 0.0296(17) Uani 1 1 d . . . . .
H9 H 0.646968 0.204306 0.512485 0.036 Uiso 1 1 calc R U . . .
C10 C 0.5969(7) 0.3524(6) 0.5645(3) 0.0219(14) Uani 1 1 d . . . . .
C11 C 0.6310(7) 0.5246(6) 0.6402(3) 0.0207(14) Uani 1 1 d . . . . .
C12 C 0.6650(9) 0.6306(7) 0.6167(4) 0.036(2) Uani 1 1 d . . . . .
H12 H 0.708745 0.632643 0.580936 0.043 Uiso 1 1 calc R U . . .
C13 C 0.6368(10) 0.7325(7) 0.6442(5) 0.038(2) Uani 1 1 d . . . . .
H13 H 0.660151 0.805972 0.627915 0.046 Uiso 1 1 calc R U . . .
C14 C 0.5726(8) 0.7276(7) 0.6972(4) 0.0317(17) Uani 1 1 d . . . . .
H14 H 0.557633 0.798306 0.717934 0.038 Uiso 1 1 calc R U . . .
N15 N 0.5322(9) 0.6267(7) 0.7189(4) 0.052(2) Uani 1 1 d . . . . .
C16 C 0.5613(11) 0.5288(8) 0.6900(4) 0.046(2) Uani 1 1 d . . . . .
H16 H 0.531425 0.456421 0.705136 0.055 Uiso 1 1 calc R U . . .
S1 S 0.44004(19) 0.37930(17) 0.54427(9) 0.0295(4) Uani 1 1 d . . . . .
O17 O 0.3684(6) 0.4203(7) 0.5909(3) 0.0462(16) Uani 1 1 d . . . . .
O18 O 0.3921(9) 0.2906(8) 0.5072(5) 0.081(3) Uani 1 1 d . . . . .
F19 F 0.4561(6) 0.4897(6) 0.5052(3) 0.0595(18) Uani 1 1 d . . . . .
Fe2 Fe 0.36516(8) 1.03216(9) 0.37595(5) 0.0198(2) Uani 1 1 d . . . . .
C21 C 0.4599(7) 1.0342(5) 0.2985(3) 0.0440(10) Uani 1 1 d G . . . .
H21 H 0.489101 0.967250 0.277964 0.053 Uiso 1 1 calc R U . . .
C22 C 0.3392(6) 1.0886(6) 0.2905(3) 0.0440(10) Uani 1 1 d G . . . .
H22 H 0.273462 1.064379 0.263725 0.053 Uiso 1 1 calc R U . . .
C23 C 0.3339(5) 1.1854(5) 0.3295(3) 0.0440(10) Uani 1 1 d G . . . .
H23 H 0.264032 1.237396 0.333499 0.053 Uiso 1 1 calc R U . . .
C24 C 0.4513(6) 1.1909(5) 0.3617(3) 0.0440(10) Uani 1 1 d G . . . .
H24 H 0.473844 1.247196 0.390862 0.053 Uiso 1 1 calc R U . . .
C25 C 0.5292(5) 1.0974(6) 0.3424(3) 0.0440(10) Uani 1 1 d G . . . .
H25 H 0.612945 1.080237 0.356539 0.053 Uiso 1 1 calc R U . . .
C26 C 0.3248(6) 0.8628(6) 0.3990(3) 0.0194(13) Uani 1 1 d . . . . .
C27 C 0.2107(7) 0.9311(7) 0.3963(4) 0.0284(17) Uani 1 1 d . . . . .
H27 H 0.138333 0.914556 0.371807 0.034 Uiso 1 1 calc R U . . .
C28 C 0.2218(8) 1.0275(7) 0.4359(4) 0.0318(19) Uani 1 1 d . . . . .
H28 H 0.158601 1.085370 0.442170 0.038 Uiso 1 1 calc R U . . .
C29 C 0.3443(8) 1.0223(6) 0.4645(4) 0.0254(16) Uani 1 1 d . . . . .
H29 H 0.377796 1.076024 0.492787 0.031 Uiso 1 1 calc R U . . .
C30 C 0.4081(7) 0.9184(6) 0.4418(3) 0.0202(14) Uani 1 1 d . . . . .
C31 C 0.3424(6) 0.7494(6) 0.3688(3) 0.0195(14) Uani 1 1 d . . . . .
C32 C 0.3694(8) 0.6482(7) 0.4005(4) 0.0298(17) Uani 1 1 d . . . . .
H32 H 0.379684 0.651687 0.441967 0.036 Uiso 1 1 calc R U . . .
C33 C 0.3814(9) 0.5418(7) 0.3715(4) 0.0301(18) Uani 1 1 d . . . . .
H33 H 0.398427 0.471032 0.392343 0.036 Uiso 1 1 calc R U . . .
C34 C 0.3678(9) 0.5423(7) 0.3121(4) 0.0368(19) Uani 1 1 d . . . . .
H34 H 0.381776 0.470364 0.292184 0.044 Uiso 1 1 calc R U . . .
N35 N 0.3361(8) 0.6362(7) 0.2796(3) 0.0395(17) Uani 1 1 d . . . . .
C36 C 0.3230(8) 0.7376(7) 0.3078(3) 0.0298(16) Uani 1 1 d . . . . .
H36 H 0.299218 0.805251 0.285724 0.036 Uiso 1 1 calc R U . . .
S2 S 0.56536(17) 0.88892(16) 0.45651(8) 0.0250(4) Uani 1 1 d . . . . .
O37 O 0.6225(5) 0.8299(5) 0.4097(3) 0.0355(14) Uani 1 1 d . . . . .
O38 O 0.6260(6) 0.9852(6) 0.4849(3) 0.0420(15) Uani 1 1 d . . . . .
F39 F 0.5536(5) 0.7916(5) 0.5051(2) 0.0434(13) Uani 1 1 d . . . . .

loop_
_atom_site_aniso_label
_atom_site_aniso_U_11
_atom_site_aniso_U_22
_atom_site_aniso_U_33
_atom_site_aniso_U_23
_atom_site_aniso_U_13
_atom_site_aniso_U_12
Fe1 0.0252(5) 0.0154(5) 0.0285(5) 0.0056(4) 0.0054(4) 0.0027(4)
C1A 0.041(3) 0.019(2) 0.029(2) 0.0090(19) 0.004(2) -0.001(2)
C2A 0.041(3) 0.019(2) 0.029(2) 0.0090(19) 0.004(2) -0.001(2)
C3A 0.041(3) 0.019(2) 0.029(2) 0.0090(19) 0.004(2) -0.001(2)
C4A 0.041(3) 0.019(2) 0.029(2) 0.0090(19) 0.004(2) -0.001(2)
C5A 0.041(3) 0.019(2) 0.029(2) 0.0090(19) 0.004(2) -0.001(2)
C1B 0.041(3) 0.019(2) 0.029(2) 0.0090(19) 0.004(2) -0.001(2)
C2B 0.041(3) 0.019(2) 0.029(2) 0.0090(19) 0.004(2) -0.001(2)
C3B 0.041(3) 0.019(2) 0.029(2) 0.0090(19) 0.004(2) -0.001(2)
C4B 0.041(3) 0.019(2) 0.029(2) 0.0090(19) 0.004(2) -0.001(2)
C5B 0.041(3) 0.019(2) 0.029(2) 0.0090(19) 0.004(2) -0.001(2)
C6 0.025(3) 0.020(3) 0.027(4) 0.003(3) 0.004(3) -0.005(3)
C7 0.024(4) 0.024(4) 0.044(5) -0.001(3) 0.004(3) -0.002(3)
C8 0.032(4) 0.026(4) 0.040(5) 0.003(3) 0.019(3) 0.004(3)
C9 0.040(5) 0.024(4) 0.026(4) -0.001(3) 0.011(3) 0.004(3)
C10 0.034(4) 0.013(3) 0.019(3) 0.000(3) 0.001(3) 0.002(3)
C11 0.020(3) 0.015(3) 0.027(3) 0.001(3) -0.003(3) -0.002(3)
C12 0.046(5) 0.019(4) 0.043(5) 0.005(3) 0.020(4) 0.005(3)
C13 0.036(4) 0.017(4) 0.061(7) 0.009(4) 0.003(4) -0.003(3)
C14 0.036(4) 0.019(4) 0.040(5) -0.011(3) 0.000(3) 0.002(3)
N15 0.072(6) 0.034(4) 0.051(5) -0.014(4) 0.030(4) -0.005(4)
C16 0.075(7) 0.027(4) 0.038(5) -0.002(4) 0.025(5) -0.008(4)
S1 0.0348(10) 0.0207(9) 0.0325(10) -0.0048(8) -0.0091(8) 0.0022(8)
O17 0.032(3) 0.066(5) 0.040(4) 0.006(3) 0.001(3) 0.006(3)
O18 0.072(6) 0.054(5) 0.113(7) -0.052(5) -0.058(5) 0.021(4)
F19 0.056(4) 0.062(4) 0.061(4) 0.041(3) -0.001(3) 0.011(3)
Fe2 0.0192(5) 0.0145(5) 0.0258(5) 0.0016(4) 0.0046(4) 0.0003(4)
C21 0.052(3) 0.038(2) 0.042(2) 0.0114(19) 0.0105(19) -0.008(2)
C22 0.052(3) 0.038(2) 0.042(2) 0.0114(19) 0.0105(19) -0.008(2)
C23 0.052(3) 0.038(2) 0.042(2) 0.0114(19) 0.0105(19) -0.008(2)
C24 0.052(3) 0.038(2) 0.042(2) 0.0114(19) 0.0105(19) -0.008(2)
C25 0.052(3) 0.038(2) 0.042(2) 0.0114(19) 0.0105(19) -0.008(2)
C26 0.018(3) 0.016(3) 0.025(3) 0.002(3) 0.006(3) 0.000(3)
C27 0.015(3) 0.023(4) 0.047(5) 0.005(3) 0.009(3) -0.003(3)
C28 0.027(4) 0.025(4) 0.045(5) 0.002(3) 0.026(4) 0.008(3)
C29 0.035(4) 0.014(3) 0.028(4) -0.006(3) 0.013(3) 0.002(3)
C30 0.029(4) 0.016(3) 0.017(3) -0.001(3) 0.007(3) 0.000(3)
C31 0.015(3) 0.021(3) 0.023(3) 0.003(3) 0.003(2) -0.003(2)
C32 0.039(4) 0.022(4) 0.028(4) 0.001(3) -0.011(3) 0.006(3)
C33 0.032(4) 0.021(4) 0.037(4) -0.002(3) -0.001(3) 0.008(3)
C34 0.047(5) 0.022(4) 0.042(5) -0.011(4) 0.009(4) -0.003(4)
N35 0.058(5) 0.033(4) 0.028(3) -0.005(3) 0.008(3) -0.009(3)
C36 0.042(4) 0.021(4) 0.027(4) 0.002(3) 0.003(3) -0.001(3)
S2 0.0264(9) 0.0193(9) 0.0289(9) -0.0012(7) -0.0041(7) 0.0005(7)
O37 0.025(3) 0.038(3) 0.044(3) -0.007(3) 0.002(2) 0.009(2)
O38 0.039(3) 0.030(3) 0.055(4) -0.012(3) -0.017(3) -0.004(3)
F39 0.047(3) 0.045(3) 0.038(3) 0.018(2) -0.008(2) 0.005(3)

loop_
_atom_type_symbol
_atom_type_description
_atom_type_scat_dispersion_real
_atom_type_scat_dispersion_imag
_atom_type_scat_source
C C 0.0033 0.0016 'International Tables Vol C Tables 4.2.6.8 and 6.1.1.4'
H H 0.0000 0.0000 'International Tables Vol C Tables 4.2.6.8 and 6.1.1.4'
F F 0.0171 0.0103 'International Tables Vol C Tables 4.2.6.8 and 6.1.1.4'
Fe Fe 0.3463 0.8444 'International Tables Vol C Tables 4.2.6.8 and 6.1.1.4'
N N 0.0061 0.0033 'International Tables Vol C Tables 4.2.6.8 and 6.1.1.4'
O O 0.0106 0.0060 'International Tables Vol C Tables 4.2.6.8 and 6.1.1.4'
S S 0.1246 0.1234 'International Tables Vol C Tables 4.2.6.8 and 6.1.1.4'

loop_
_geom_angle_atom_site_label_1
_geom_angle_atom_site_label_2
_geom_angle_atom_site_label_3
_geom_angle
_geom_angle_site_symmetry_1
_geom_angle_site_symmetry_3
_geom_angle_publ_flag
C1B Fe1 C10 146.6(5) . . ?
C1B Fe1 C2B 41.3(3) . . ?
C10 Fe1 C2B 168.7(5) . . ?
C10 Fe1 C4A 121.2(3) . . ?
C1B Fe1 C9 170.0(5) . . ?
C10 Fe1 C9 41.5(3) . . ?
C2B Fe1 C9 129.6(5) . . ?
C4A Fe1 C9 109.8(4) . . ?
C10 Fe1 C3A 152.2(3) . . ?
C4A Fe1 C3A 40.87(16) . . ?
C9 Fe1 C3A 115.9(4) . . ?
C1B Fe1 C6 119.6(5) . . ?
C10 Fe1 C6 41.8(3) . . ?
C2B Fe1 C6 148.7(5) . . ?
C4A Fe1 C6 154.5(3) . . ?
C9 Fe1 C6 70.4(3) . . ?
C3A Fe1 C6 163.2(4) . . ?
C1B Fe1 C8 139.6(5) . . ?
C10 Fe1 C8 68.1(3) . . ?
C2B Fe1 C8 109.5(5) . . ?
C4A Fe1 C8 128.8(4) . . ?
C9 Fe1 C8 40.3(4) . . ?
C3A Fe1 C8 105.4(3) . . ?
C6 Fe1 C8 68.7(3) . . ?
C10 Fe1 C5A 113.2(3) . . ?
C4A Fe1 C5A 40.67(18) . . ?
C9 Fe1 C5A 133.4(4) . . ?
C3A Fe1 C5A 68.1(2) . . ?
C6 Fe1 C5A 120.0(3) . . ?
C8 Fe1 C5A 169.1(4) . . ?
C1B Fe1 C5B 40.8(3) . . ?
C10 Fe1 C5B 113.2(5) . . ?
C2B Fe1 C5B 68.5(4) . . ?
C9 Fe1 C5B 138.3(5) . . ?
C6 Fe1 C5B 114.9(4) . . ?
C8 Fe1 C5B 176.1(5) . . ?
C1B Fe1 C7 117.9(5) . . ?
C10 Fe1 C7 68.4(3) . . ?
C2B Fe1 C7 117.4(5) . . ?
C4A Fe1 C7 164.6(3) . . ?
C9 Fe1 C7 68.5(4) . . ?
C3A Fe1 C7 124.9(3) . . ?
C6 Fe1 C7 40.7(3) . . ?
C8 Fe1 C7 40.2(3) . . ?
C5A Fe1 C7 150.7(3) . . ?
C5B Fe1 C7 143.6(5) . . ?
C1B Fe1 C3B 68.4(3) . . ?
C10 Fe1 C3B 128.8(5) . . ?
C2B Fe1 C3B 40.5(3) . . ?
C9 Fe1 C3B 101.7(4) . . ?
C6 Fe1 C3B 170.6(5) . . ?
C8 Fe1 C3B 108.9(5) . . ?
C5B Fe1 C3B 67.3(3) . . ?
C7 Fe1 C3B 142.2(5) . . ?
C5A C1A C2A 108.0 . . ?
C5A C1A Fe1 68.7(4) . . ?
C2A C1A Fe1 69.7(4) . . ?
C5A C1A H1A 126.0 . . ?
C2A C1A H1A 126.0 . . ?
Fe1 C1A H1A 127.2 . . ?
C3A C2A C1A 108.0 . . ?
C3A C2A Fe1 68.2(3) . . ?
C1A C2A Fe1 70.6(4) . . ?
C3A C2A H2A 126.0 . . ?
C1A C2A H2A 126.0 . . ?
Fe1 C2A H2A 126.8 . . ?
C4A C3A C2A 108.0 . . ?
C4A C3A Fe1 69.0(4) . . ?
C2A C3A Fe1 71.5(3) . . ?
C4A C3A H3A 126.0 . . ?
C2A C3A H3A 126.0 . . ?
Fe1 C3A H3A 125.1 . . ?
C5A C4A C3A 108.0 . . ?
C5A C4A Fe1 70.9(4) . . ?
C3A C4A Fe1 70.2(4) . . ?
C5A C4A H4A 126.0 . . ?
C3A C4A H4A 126.0 . . ?
Fe1 C4A H4A 124.5 . . ?
C1A C5A C4A 108.0 . . ?
C1A C5A Fe1 71.4(3) . . ?
C4A C5A Fe1 68.4(4) . . ?
C1A C5A H5A 126.0 . . ?
C4A C5A H5A 126.0 . . ?
Fe1 C5A H5A 125.8 . . ?
C2B C1B C5B 108.0 . . ?
C2B C1B Fe1 69.6(6) . . ?
C5B C1B Fe1 71.8(6) . . ?
C2B C1B H1B 126.0 . . ?
C5B C1B H1B 126.0 . . ?
Fe1 C1B H1B 124.1 . . ?
C1B C2B C3B 108.0 . . ?
C1B C2B Fe1 69.0(6) . . ?
C3B C2B Fe1 72.1(6) . . ?
C1B C2B H2B 126.0 . . ?
C3B C2B H2B 126.0 . . ?
Fe1 C2B H2B 124.5 . . ?
C4B C3B C2B 108.0 . . ?
C4B C3B Fe1 71.3(6) . . ?
C2B C3B Fe1 67.3(5) . . ?
C4B C3B H3B 126.0 . . ?
C2B C3B H3B 126.0 . . ?
Fe1 C3B H3B 126.9 . . ?
C5B C4B C3B 108.0 . . ?
C5B C4B Fe1 68.5(6) . . ?
C3B C4B Fe1 69.0(6) . . ?
C5B C4B H4B 126.0 . . ?
C3B C4B H4B 126.0 . . ?
Fe1 C4B H4B 128.0 . . ?
C4B C5B C1B 108.0 . . ?
C4B C5B Fe1 71.8(6) . . ?
C1B C5B Fe1 67.4(6) . . ?
C4B C5B H5B 126.0 . . ?
C1B C5B H5B 126.0 . . ?
Fe1 C5B H5B 126.4 . . ?
C7 C6 C10 105.3(7) . . ?
C7 C6 C11 127.1(7) . . ?
C10 C6 C11 127.0(7) . . ?
C7 C6 Fe1 70.4(5) . . ?
C10 C6 Fe1 67.2(4) . . ?
C11 C6 Fe1 132.8(5) . . ?
C8 C7 C6 108.9(7) . . ?
C8 C7 Fe1 69.5(5) . . ?
C6 C7 Fe1 69.0(4) . . ?
C8 C7 H7 125.6 . . ?
C6 C7 H7 125.6 . . ?
Fe1 C7 H7 127.5 . . ?
C9 C8 C7 109.4(7) . . ?
C9 C8 Fe1 68.6(5) . . ?
C7 C8 Fe1 70.3(5) . . ?
C9 C8 H8 125.3 . . ?
C7 C8 H8 125.3 . . ?
Fe1 C8 H8 127.5 . . ?
C8 C9 C10 106.6(7) . . ?
C8 C9 Fe1 71.1(5) . . ?
C10 C9 Fe1 68.3(4) . . ?
C8 C9 H9 126.7 . . ?
C10 C9 H9 126.7 . . ?
Fe1 C9 H9 125.5 . . ?
C9 C10 C6 109.7(7) . . ?
C9 C10 S1 124.8(6) . . ?
C6 C10 S1 125.3(6) . . ?
C9 C10 Fe1 70.2(4) . . ?
C6 C10 Fe1 71.0(4) . . ?
S1 C10 Fe1 121.3(4) . . ?
C16 C11 C12 116.4(7) . . ?
C16 C11 C6 124.6(7) . . ?
C12 C11 C6 119.0(7) . . ?
C13 C12 C11 120.6(8) . . ?
C13 C12 H12 119.7 . . ?
C11 C12 H12 119.7 . . ?
C12 C13 C14 118.8(8) . . ?
C12 C13 H13 120.6 . . ?
C14 C13 H13 120.6 . . ?
N15 C14 C13 121.7(7) . . ?
N15 C14 H14 119.2 . . ?
C13 C14 H14 119.2 . . ?
C14 N15 C16 117.2(8) . . ?
N15 C16 C11 125.1(8) . . ?
N15 C16 H16 117.5 . . ?
C11 C16 H16 117.5 . . ?
O18 S1 O17 120.4(6) . . ?
O18 S1 F19 106.2(6) . . ?
O17 S1 F19 103.7(4) . . ?
O18 S1 C10 111.0(4) . . ?
O17 S1 C10 112.7(4) . . ?
F19 S1 C10 100.2(4) . . ?
C30 Fe2 C29 42.1(3) . . ?
C30 Fe2 C26 41.5(3) . . ?
C29 Fe2 C26 70.4(3) . . ?
C30 Fe2 C25 109.7(3) . . ?
C29 Fe2 C25 120.4(3) . . ?
C26 Fe2 C25 128.4(3) . . ?
C30 Fe2 C24 126.2(3) . . ?
C29 Fe2 C24 105.5(3) . . ?
C26 Fe2 C24 165.1(3) . . ?
C25 Fe2 C24 40.53(11) . . ?
C30 Fe2 C27 68.6(3) . . ?
C29 Fe2 C27 68.7(3) . . ?
C26 Fe2 C27 40.8(3) . . ?
C25 Fe2 C27 165.5(3) . . ?
C24 Fe2 C27 152.2(3) . . ?
C30 Fe2 C21 122.9(3) . . ?
C29 Fe2 C21 157.1(3) . . ?
C26 Fe2 C21 109.9(3) . . ?
C25 Fe2 C21 40.48(11) . . ?
C24 Fe2 C21 68.01(14) . . ?
C27 Fe2 C21 127.4(3) . . ?
C30 Fe2 C23 162.0(3) . . ?
C29 Fe2 C23 122.3(3) . . ?
C26 Fe2 C23 153.8(3) . . ?
C25 Fe2 C23 67.97(14) . . ?
C24 Fe2 C23 40.38(11) . . ?
C27 Fe2 C23 118.3(3) . . ?
C21 Fe2 C23 67.81(14) . . ?
C30 Fe2 C22 157.1(3) . . ?
C29 Fe2 C22 159.6(3) . . ?
C26 Fe2 C22 120.8(3) . . ?
C25 Fe2 C22 67.91(14) . . ?
C24 Fe2 C22 67.85(14) . . ?
C27 Fe2 C22 107.7(3) . . ?
C21 Fe2 C22 40.30(11) . . ?
C23 Fe2 C22 40.25(11) . . ?
C30 Fe2 C28 69.1(3) . . ?
C29 Fe2 C28 40.7(4) . . ?
C26 Fe2 C28 69.2(3) . . ?
C25 Fe2 C28 153.7(3) . . ?
C24 Fe2 C28 117.6(3) . . ?
C27 Fe2 C28 40.4(3) . . ?
C21 Fe2 C28 162.1(3) . . ?
C23 Fe2 C28 104.7(3) . . ?
C22 Fe2 C28 123.7(3) . . ?
C25 C21 C22 108.0 . . ?
C25 C21 Fe2 69.4(2) . . ?
C22 C21 Fe2 70.2(2) . . ?
C25 C21 H21 126.0 . . ?
C22 C21 H21 126.0 . . ?
Fe2 C21 H21 126.0 . . ?
C21 C22 C23 108.0 . . ?
C21 C22 Fe2 69.5(2) . . ?
C23 C22 Fe2 69.8(2) . . ?
C21 C22 H22 126.0 . . ?
C23 C22 H22 126.0 . . ?
Fe2 C22 H22 126.3 . . ?
C22 C23 C24 108.0 . . ?
C22 C23 Fe2 70.0(3) . . ?
C24 C23 Fe2 69.4(2) . . ?
C22 C23 H23 126.0 . . ?
C24 C23 H23 126.0 . . ?
Fe2 C23 H23 126.2 . . ?
C25 C24 C23 108.0 . . ?
C25 C24 Fe2 69.6(3) . . ?
C23 C24 Fe2 70.2(2) . . ?
C25 C24 H24 126.0 . . ?
C23 C24 H24 126.0 . . ?
Fe2 C24 H24 125.8 . . ?
C21 C25 C24 108.0 . . ?
C21 C25 Fe2 70.1(3) . . ?
C24 C25 Fe2 69.9(3) . . ?
C21 C25 H25 126.0 . . ?
C24 C25 H25 126.0 . . ?
Fe2 C25 H25 125.6 . . ?
C27 C26 C30 106.5(6) . . ?
C27 C26 C31 124.8(7) . . ?
C30 C26 C31 128.2(6) . . ?
C27 C26 Fe2 70.0(4) . . ?
C30 C26 Fe2 68.5(4) . . ?
C31 C26 Fe2 132.3(5) . . ?
C28 C27 C26 109.8(7) . . ?
C28 C27 Fe2 70.2(4) . . ?
C26 C27 Fe2 69.2(4) . . ?
C28 C27 H27 125.1 . . ?
C26 C27 H27 125.1 . . ?
Fe2 C27 H27 127.1 . . ?
C29 C28 C27 108.3(6) . . ?
C29 C28 Fe2 68.8(4) . . ?
C27 C28 Fe2 69.4(4) . . ?
C29 C28 H28 125.8 . . ?
C27 C28 H28 125.8 . . ?
Fe2 C28 H28 127.6 . . ?
C28 C29 C30 106.8(6) . . ?
C28 C29 Fe2 70.6(5) . . ?
C30 C29 Fe2 68.3(4) . . ?
C28 C29 H29 126.6 . . ?
C30 C29 H29 126.6 . . ?
Fe2 C29 H29 126.1 . . ?
C26 C30 C29 108.6(6) . . ?
C26 C30 S2 127.8(5) . . ?
C29 C30 S2 122.7(6) . . ?
C26 C30 Fe2 70.0(4) . . ?
C29 C30 Fe2 69.6(4) . . ?
S2 C30 Fe2 117.6(4) . . ?
C32 C31 C36 117.4(7) . . ?
C32 C31 C26 120.5(7) . . ?
C36 C31 C26 121.9(6) . . ?
C31 C32 C33 119.6(7) . . ?
C31 C32 H32 120.2 . . ?
C33 C32 H32 120.2 . . ?
C34 C33 C32 117.7(8) . . ?
C34 C33 H33 121.2 . . ?
C32 C33 H33 121.2 . . ?
N35 C34 C33 125.1(8) . . ?
N35 C34 H34 117.5 . . ?
C33 C34 H34 117.5 . . ?
C34 N35 C36 116.8(7) . . ?
N35 C36 C31 123.2(7) . . ?
N35 C36 H36 118.4 . . ?
C31 C36 H36 118.4 . . ?
O37 S2 O38 121.3(4) . . ?
O37 S2 F39 104.0(4) . . ?
O38 S2 F39 105.4(4) . . ?
O37 S2 C30 112.1(3) . . ?
O38 S2 C30 111.0(4) . . ?
F39 S2 C30 100.4(3) . . ?

loop_
_geom_bond_atom_site_label_1
_geom_bond_atom_site_label_2
_geom_bond_distance
_geom_bond_site_symmetry_2
_geom_bond_publ_flag
Fe1 C1B 2.008(15) . ?
Fe1 C10 2.004(7) . ?
Fe1 C2B 2.016(14) . ?
Fe1 C4A 2.026(9) . ?
Fe1 C9 2.030(8) . ?
Fe1 C3A 2.041(9) . ?
Fe1 C6 2.055(8) . ?
Fe1 C8 2.063(8) . ?
Fe1 C5A 2.060(11) . ?
Fe1 C5B 2.066(17) . ?
Fe1 C7 2.073(8) . ?
Fe1 C3B 2.079(14) . ?
C1A C5A 1.4200 . ?
C1A C2A 1.4200 . ?
C1A H1A 0.9500 . ?
C2A C3A 1.4200 . ?
C2A H2A 0.9500 . ?
C3A C4A 1.4200 . ?
C3A H3A 0.9500 . ?
C4A C5A 1.4200 . ?
C4A H4A 0.9500 . ?
C5A H5A 0.9500 . ?
C1B C2B 1.4200 . ?
C1B C5B 1.4200 . ?
C1B H1B 0.9500 . ?
C2B C3B 1.4200 . ?
C2B H2B 0.9500 . ?
C3B C4B 1.4200 . ?
C3B H3B 0.9500 . ?
C4B C5B 1.4200 . ?
C4B H4B 0.9500 . ?
C5B H5B 0.9500 . ?
C6 C7 1.435(11) . ?
C6 C10 1.449(10) . ?
C6 C11 1.489(11) . ?
C7 C8 1.420(12) . ?
C7 H7 0.9500 . ?
C8 C9 1.410(13) . ?
C8 H8 0.9500 . ?
C9 C10 1.429(11) . ?
C9 H9 0.9500 . ?
C10 S1 1.728(8) . ?
C11 C16 1.374(12) . ?
C11 C12 1.372(11) . ?
C12 C13 1.356(12) . ?
C12 H12 0.9500 . ?
C13 C14 1.404(13) . ?
C13 H13 0.9500 . ?
C14 N15 1.326(12) . ?
C14 H14 0.9500 . ?
N15 C16 1.335(12) . ?
C16 H16 0.9500 . ?
S1 O18 1.402(7) . ?
S1 O17 1.403(7) . ?
S1 F19 1.553(6) . ?
Fe2 C30 2.025(7) . ?
Fe2 C29 2.043(8) . ?
Fe2 C26 2.045(7) . ?
Fe2 C25 2.048(6) . ?
Fe2 C24 2.052(6) . ?
Fe2 C27 2.056(7) . ?
Fe2 C21 2.057(7) . ?
Fe2 C23 2.062(6) . ?
Fe2 C22 2.065(6) . ?
Fe2 C28 2.067(8) . ?
C21 C25 1.4200 . ?
C21 C22 1.4200 . ?
C21 H21 0.9500 . ?
C22 C23 1.4200 . ?
C22 H22 0.9500 . ?
C23 C24 1.4200 . ?
C23 H23 0.9500 . ?
C24 C25 1.4200 . ?
C24 H24 0.9500 . ?
C25 H25 0.9500 . ?
C26 C27 1.430(10) . ?
C26 C30 1.441(10) . ?
C26 C31 1.478(10) . ?
C27 C28 1.424(12) . ?
C27 H27 0.9500 . ?
C28 C29 1.429(13) . ?
C28 H28 0.9500 . ?
C29 C30 1.462(10) . ?
C29 H29 0.9500 . ?
C30 S2 1.713(8) . ?
C31 C32 1.386(10) . ?
C31 C36 1.408(10) . ?
C32 C33 1.389(11) . ?
C32 H32 0.9500 . ?
C33 C34 1.358(13) . ?
C33 H33 0.9500 . ?
C34 N35 1.339(12) . ?
C34 H34 0.9500 . ?
N35 C36 1.331(11) . ?
C36 H36 0.9500 . ?
S2 O37 1.411(6) . ?
S2 O38 1.416(6) . ?
S2 F39 1.575(5) . ?

loop_
_geom_torsion_atom_site_label_1
_geom_torsion_atom_site_label_2
_geom_torsion_atom_site_label_3
_geom_torsion_atom_site_label_4
_geom_torsion
_geom_torsion_site_symmetry_1
_geom_torsion_site_symmetry_2
_geom_torsion_site_symmetry_3
_geom_torsion_site_symmetry_4
_geom_torsion_publ_flag
C5A C1A C2A C3A 0.0 . . . . ?
Fe1 C1A C2A C3A -58.1(3) . . . . ?
C5A C1A C2A Fe1 58.1(3) . . . . ?
C1A C2A C3A C4A 0.0 . . . . ?
Fe1 C2A C3A C4A -59.6(4) . . . . ?
C1A C2A C3A Fe1 59.6(4) . . . . ?
C2A C3A C4A C5A 0.0 . . . . ?
Fe1 C3A C4A C5A -61.2(4) . . . . ?
C2A C3A C4A Fe1 61.2(4) . . . . ?
C2A C1A C5A C4A 0.0 . . . . ?
Fe1 C1A C5A C4A 58.8(3) . . . . ?
C2A C1A C5A Fe1 -58.8(4) . . . . ?
C3A C4A C5A C1A 0.0 . . . . ?
Fe1 C4A C5A C1A -60.7(3) . . . . ?
C3A C4A C5A Fe1 60.7(3) . . . . ?
C5B C1B C2B C3B 0.0 . . . . ?
Fe1 C1B C2B C3B -61.9(6) . . . . ?
C5B C1B C2B Fe1 61.9(6) . . . . ?
C1B C2B C3B C4B 0.0 . . . . ?
Fe1 C2B C3B C4B -60.0(6) . . . . ?
C1B C2B C3B Fe1 60.0(6) . . . . ?
C2B C3B C4B C5B 0.0 . . . . ?
Fe1 C3B C4B C5B -57.5(6) . . . . ?
C2B C3B C4B Fe1 57.5(6) . . . . ?
C3B C4B C5B C1B 0.0 . . . . ?
Fe1 C4B C5B C1B -57.8(5) . . . . ?
C3B C4B C5B Fe1 57.8(5) . . . . ?
C2B C1B C5B C4B 0.0 . . . . ?
Fe1 C1B C5B C4B 60.6(6) . . . . ?
C2B C1B C5B Fe1 -60.6(6) . . . . ?
C10 C6 C7 C8 -0.2(9) . . . . ?
C11 C6 C7 C8 -172.4(7) . . . . ?
Fe1 C6 C7 C8 58.2(6) . . . . ?
C10 C6 C7 Fe1 -58.4(5) . . . . ?
C11 C6 C7 Fe1 129.4(8) . . . . ?
C6 C7 C8 C9 -0.4(10) . . . . ?
Fe1 C7 C8 C9 57.4(6) . . . . ?
C6 C7 C8 Fe1 -57.9(6) . . . . ?
C7 C8 C9 C10 0.9(10) . . . . ?
Fe1 C8 C9 C10 59.3(5) . . . . ?
C7 C8 C9 Fe1 -58.5(6) . . . . ?
C8 C9 C10 C6 -1.0(9) . . . . ?
Fe1 C9 C10 C6 60.2(5) . . . . ?
C8 C9 C10 S1 -176.2(6) . . . . ?
Fe1 C9 C10 S1 -115.0(6) . . . . ?
C8 C9 C10 Fe1 -61.2(6) . . . . ?
C7 C6 C10 C9 0.7(9) . . . . ?
C11 C6 C10 C9 172.9(7) . . . . ?
Fe1 C6 C10 C9 -59.7(5) . . . . ?
C7 C6 C10 S1 175.9(6) . . . . ?
C11 C6 C10 S1 -11.9(12) . . . . ?
Fe1 C6 C10 S1 115.5(6) . . . . ?
C7 C6 C10 Fe1 60.5(5) . . . . ?
C11 C6 C10 Fe1 -127.4(8) . . . . ?
C7 C6 C11 C16 -100.3(11) . . . . ?
C10 C6 C11 C16 89.2(12) . . . . ?
Fe1 C6 C11 C16 -3.0(13) . . . . ?
C7 C6 C11 C12 81.1(11) . . . . ?
C10 C6 C11 C12 -89.4(10) . . . . ?
Fe1 C6 C11 C12 178.5(6) . . . . ?
C16 C11 C12 C13 3.9(14) . . . . ?
C6 C11 C12 C13 -177.4(9) . . . . ?
C11 C12 C13 C14 0.2(15) . . . . ?
C12 C13 C14 N15 -4.2(15) . . . . ?
C13 C14 N15 C16 3.6(15) . . . . ?
C14 N15 C16 C11 0.9(17) . . . . ?
C12 C11 C16 N15 -4.7(16) . . . . ?
C6 C11 C16 N15 176.8(10) . . . . ?
C9 C10 S1 O18 5.8(10) . . . . ?
C6 C10 S1 O18 -168.7(8) . . . . ?
Fe1 C10 S1 O18 -80.8(7) . . . . ?
C9 C10 S1 O17 144.2(7) . . . . ?
C6 C10 S1 O17 -30.3(8) . . . . ?
Fe1 C10 S1 O17 57.7(6) . . . . ?
C9 C10 S1 F19 -106.1(7) . . . . ?
C6 C10 S1 F19 79.4(7) . . . . ?
Fe1 C10 S1 F19 167.3(4) . . . . ?
C25 C21 C22 C23 0.0 . . . . ?
Fe2 C21 C22 C23 59.4(2) . . . . ?
C25 C21 C22 Fe2 -59.4(2) . . . . ?
C21 C22 C23 C24 0.0 . . . . ?
Fe2 C22 C23 C24 59.2(2) . . . . ?
C21 C22 C23 Fe2 -59.2(2) . . . . ?
C22 C23 C24 C25 0.0 . . . . ?
Fe2 C23 C24 C25 59.6(2) . . . . ?
C22 C23 C24 Fe2 -59.6(2) . . . . ?
C22 C21 C25 C24 0.0 . . . . ?
Fe2 C21 C25 C24 -59.8(2) . . . . ?
C22 C21 C25 Fe2 59.8(2) . . . . ?
C23 C24 C25 C21 0.0 . . . . ?
Fe2 C24 C25 C21 60.0(2) . . . . ?
C23 C24 C25 Fe2 -60.0(2) . . . . ?
C30 C26 C27 C28 0.5(9) . . . . ?
C31 C26 C27 C28 173.2(7) . . . . ?
Fe2 C26 C27 C28 -58.6(6) . . . . ?
C30 C26 C27 Fe2 59.1(5) . . . . ?
C31 C26 C27 Fe2 -128.3(7) . . . . ?
C26 C27 C28 C29 0.1(9) . . . . ?
Fe2 C27 C28 C29 -57.8(5) . . . . ?
C26 C27 C28 Fe2 58.0(5) . . . . ?
C27 C28 C29 C30 -0.7(9) . . . . ?
Fe2 C28 C29 C30 -58.9(5) . . . . ?
C27 C28 C29 Fe2 58.2(6) . . . . ?
C27 C26 C30 C29 -0.9(8) . . . . ?
C31 C26 C30 C29 -173.3(7) . . . . ?
Fe2 C26 C30 C29 59.1(5) . . . . ?
C27 C26 C30 S2 -170.1(6) . . . . ?
C31 C26 C30 S2 17.6(11) . . . . ?
Fe2 C26 C30 S2 -110.1(6) . . . . ?
C27 C26 C30 Fe2 -60.0(5) . . . . ?
C31 C26 C30 Fe2 127.7(7) . . . . ?
C28 C29 C30 C26 1.0(8) . . . . ?
Fe2 C29 C30 C26 -59.3(5) . . . . ?
C28 C29 C30 S2 170.8(6) . . . . ?
Fe2 C29 C30 S2 110.5(6) . . . . ?
C28 C29 C30 Fe2 60.4(5) . . . . ?
C27 C26 C31 C32 -118.9(9) . . . . ?
C30 C26 C31 C32 52.1(11) . . . . ?
Fe2 C26 C31 C32 147.0(7) . . . . ?
C27 C26 C31 C36 56.0(11) . . . . ?
C30 C26 C31 C36 -133.0(8) . . . . ?
Fe2 C26 C31 C36 -38.1(10) . . . . ?
C36 C31 C32 C33 2.7(12) . . . . ?
C26 C31 C32 C33 177.8(7) . . . . ?
C31 C32 C33 C34 1.0(13) . . . . ?
C32 C33 C34 N35 -4.2(15) . . . . ?
C33 C34 N35 C36 3.2(14) . . . . ?
C34 N35 C36 C31 1.0(13) . . . . ?
C32 C31 C36 N35 -3.8(12) . . . . ?
C26 C31 C36 N35 -178.9(7) . . . . ?
C26 C30 S2 O37 19.8(8) . . . . ?
C29 C30 S2 O37 -147.9(6) . . . . ?
Fe2 C30 S2 O37 -65.5(5) . . . . ?
C26 C30 S2 O38 158.9(7) . . . . ?
C29 C30 S2 O38 -8.8(8) . . . . ?
Fe2 C30 S2 O38 73.6(5) . . . . ?
C26 C30 S2 F39 -90.1(7) . . . . ?
C29 C30 S2 F39 102.2(6) . . . . ?
Fe2 C30 S2 F39 -175.4(4) . . . . ?
